data_2224322
loop_
_publ_author_name
'Deeba, Farah'
'Khan, Misbahul Ain'
'Zia-ur-Rehman, Muhammad'
'\,Sahin, Ertan'
'\,Caylak, Nagihan'

_publ_section_title
<i>N</i>'-[(<i>E</i>)-Benzylidene]-1-ethyl-7-methyl-4-oxo-1,4-dihydro-1,8-naphthyridine-3-carbohydrazide
_journal_coeditor_code IS2485
_journal_issue 12
_journal_name_full 'Acta Crystallographica Section E'
_journal_page_first o3152
_journal_page_last o3153
_journal_paper_doi 10.1107/S1600536809048739
_journal_volume 65
_journal_year 2009
_chemical_formula_iupac 'C19 H18 N4 O2'
_chemical_formula_moiety 'C19 H18 N4 O2'
_chemical_formula_sum 'C19 H18 N4 O2'
_chemical_formula_weight 334.37
_chemical_name_systematic
<i>N</i>'-[(<i>E</i>)-Benzylidene]-1-ethyl-7-methyl-4-oxo-1,4-dihydro-1,8-naphthyridine-3-carbohydrazide
_space_group_IT_number 2
_symmetry_cell_setting triclinic
_symmetry_space_group_name_Hall '-P 1'
_symmetry_space_group_name_H-M 'P -1'
_atom_sites_solution_hydrogens geom
_atom_sites_solution_primary direct
_atom_sites_solution_secondary difmap
_audit_creation_method SHELXL-97
_cell_angle_alpha 82.624(6)
_cell_angle_beta 85.454(7)
_cell_angle_gamma 68.594(5)
_cell_formula_units_Z 2
_cell_length_a 7.16420(10)
_cell_length_b 8.83830(10)
_cell_length_c 14.4560(2)
_cell_measurement_reflns_used 18153
_cell_measurement_temperature 293(2)
_cell_measurement_theta_max 26.4
_cell_measurement_theta_min 2.5
_cell_volume 844.63(4)
_computing_cell_refinement 'CrystalClear (Rigaku/MSC, 2005)'
_computing_data_collection 'CrystalClear (Rigaku/MSC, 2005)'
_computing_data_reduction 'CrystalClear (Rigaku/MSC, 2005)'
_computing_molecular_graphics 'ORTEP-3 for Windows (Farrugia, 1997)'
_computing_publication_material 'WinGX (Farrugia, 1999) and PLATON (Spek, 2009)'
_computing_structure_refinement 'SHELXL97 (Sheldrick, 2008)'
_computing_structure_solution 'SHELXS97 (Sheldrick, 2008)'
_diffrn_ambient_temperature 293(2)
_diffrn_measured_fraction_theta_full 0.999
_diffrn_measured_fraction_theta_max 0.999
_diffrn_measurement_device_type 'Rigaku R-AXIS RAPID-S'
_diffrn_measurement_method '\w scans'
_diffrn_radiation_monochromator graphite
_diffrn_radiation_source 'fine-focus sealed tube'
_diffrn_radiation_type MoK\a
_diffrn_radiation_wavelength 0.71073
_diffrn_reflns_av_R_equivalents 0.0655
_diffrn_reflns_av_sigmaI/netI 0.0518
_diffrn_reflns_limit_h_max 8
_diffrn_reflns_limit_h_min -8
_diffrn_reflns_limit_k_max 11
_diffrn_reflns_limit_k_min -11
_diffrn_reflns_limit_l_max 18
_diffrn_reflns_limit_l_min -18
_diffrn_reflns_number 18153
_diffrn_reflns_theta_full 26.39
_diffrn_reflns_theta_max 26.39
_diffrn_reflns_theta_min 2.49
_exptl_absorpt_coefficient_mu 0.088
_exptl_absorpt_correction_T_max 0.9912
_exptl_absorpt_correction_T_min 0.9825
_exptl_absorpt_correction_type multi-scan
_exptl_absorpt_process_details '(Blessing, 1995)'
_exptl_crystal_colour Yellow
_exptl_crystal_density_diffrn 1.315
_exptl_crystal_density_method 'not measured'
_exptl_crystal_description Needles
_exptl_crystal_F_000 352
_exptl_crystal_size_max 0.20
_exptl_crystal_size_mid 0.10
_exptl_crystal_size_min 0.10
_refine_diff_density_max 0.190
_refine_diff_density_min -0.173
_refine_ls_extinction_method none
_refine_ls_goodness_of_fit_ref 1.032
_refine_ls_hydrogen_treatment mixed
_refine_ls_matrix_type full
_refine_ls_number_parameters 236
_refine_ls_number_reflns 3446
_refine_ls_number_restraints 0
_refine_ls_restrained_S_all 1.032
_refine_ls_R_factor_all 0.1010
_refine_ls_R_factor_gt 0.0600
_refine_ls_shift/su_max 0.000
_refine_ls_shift/su_mean 0.000
_refine_ls_structure_factor_coef Fsqd
_refine_ls_weighting_details 'calc w=1/[\s^2^(Fo^2^)+(0.0691P)^2^+0.1621P] where P=(Fo^2^+2Fc^2^)/3'
_refine_ls_weighting_scheme calc
_refine_ls_wR_factor_gt 0.1480
_refine_ls_wR_factor_ref 0.1753
_reflns_number_gt 2105
_reflns_number_total 3446
_reflns_threshold_expression I>2\s(I)
_cod_data_source_file is2485.cif
_cod_data_source_block I
_cod_database_code 2224322
_cod_database_fobs_code 2224322

loop_
_symmetry_equiv_pos_as_xyz
'x, y, z'
'-x, -y, -z'

loop_
_atom_site_type_symbol
_atom_site_label
_atom_site_fract_x
_atom_site_fract_y
_atom_site_fract_z
_atom_site_U_iso_or_equiv
_atom_site_adp_type
_atom_site_calc_flag
_atom_site_refinement_flags
_atom_site_occupancy
_atom_site_disorder_assembly
_atom_site_disorder_group
C C1 -0.1188(4) 0.2780(3) 0.28444(16) 0.0632(7) Uani d . 1 . .
H H1C -0.1027 0.1871 0.3312 0.095 Uiso calc R 1 . .
H H1A -0.2588 0.3349 0.2734 0.095 Uiso calc R 1 . .
H H1B -0.0637 0.3511 0.3056 0.095 Uiso calc R 1 . .
C C8 0.3626(5) -0.3046(4) 0.26006(19) 0.0813(9) Uani d . 1 . .
H H8A 0.4932 -0.3472 0.2304 0.122 Uiso calc R 1 . .
H H8C 0.3494 -0.3818 0.3109 0.122 Uiso calc R 1 . .
H H8B 0.3459 -0.2034 0.2834 0.122 Uiso calc R 1 . .
H H13 0.603(4) -0.009(3) -0.3488(17) 0.072(8) Uiso d . 1 . .
H H1N 0.454(4) -0.035(3) -0.2036(17) 0.065(8) Uiso d . 1 . .
C C5 0.1821(3) 0.1032(3) 0.03208(15) 0.0469(5) Uani d . 1 . .
O O1 0.3049(3) 0.1303(2) -0.12329(11) 0.0627(5) Uani d . 1 . .
N N4 0.0597(3) 0.0569(2) 0.19056(12) 0.0476(5) Uani d . 1 . .
N N3 0.2269(3) -0.1657(2) 0.10789(12) 0.0466(5) Uani d . 1 . .
N N1 0.4915(3) -0.1421(3) -0.20600(13) 0.0546(5) Uani d . 1 . .
C C10 0.3530(3) -0.1374(3) -0.04983(14) 0.0468(5) Uani d . 1 . .
C C9 0.3224(3) -0.2282(3) 0.03032(15) 0.0477(5) Uani d . 1 . .
H H9 0.3716 -0.3413 0.0308 0.057 Uiso calc R 1 . .
N N2 0.5729(3) -0.2165(3) -0.28556(13) 0.0574(5) Uani d . 1 . .
C C11 0.2838(3) 0.0374(3) -0.05407(15) 0.0480(5) Uani d . 1 . .
C C6 0.1544(3) 0.0025(3) 0.11057(14) 0.0444(5) Uani d . 1 . .
O O2 0.5063(3) -0.3819(2) -0.12262(11) 0.0682(5) Uani d . 1 . .
C C2 -0.0111(3) 0.2171(3) 0.19557(16) 0.0510(6) Uani d . 1 . .
C C3 0.0108(4) 0.3277(3) 0.12111(17) 0.0631(7) Uani d . 1 . .
H H3 -0.0395 0.4393 0.1266 0.076 Uiso calc R 1 . .
C C13 0.6167(4) -0.1254(4) -0.35312(17) 0.0580(6) Uani d . 1 . .
C C7 0.2050(4) -0.2758(3) 0.19052(15) 0.0564(7) Uani d . 1 . .
H H7B 0.2152 -0.3795 0.1709 0.068 Uiso calc R 1 . .
H H7A 0.0733 -0.2281 0.2199 0.068 Uiso calc R 1 . .
C C14 0.6940(4) -0.1896(3) -0.44275(15) 0.0549(6) Uani d . 1 . .
C C4 0.1069(4) 0.2702(3) 0.04011(17) 0.0594(7) Uani d . 1 . .
H H4 0.1221 0.3431 -0.0097 0.071 Uiso calc R 1 . .
C C12 0.4574(4) -0.2336(3) -0.12865(15) 0.0522(6) Uani d . 1 . .
C C15 0.7825(4) -0.1063(3) -0.50867(17) 0.0681(7) Uani d . 1 . .
H H15 0.7952 -0.0104 -0.4953 0.082 Uiso calc R 1 . .
C C19 0.6743(5) -0.3296(4) -0.46494(18) 0.0778(9) Uani d . 1 . .
H H19 0.6135 -0.3863 -0.4219 0.093 Uiso calc R 1 . .
C C17 0.8318(5) -0.3036(4) -0.6144(2) 0.0901(10) Uani d . 1 . .
H H17 0.8780 -0.3421 -0.6720 0.108 Uiso calc R 1 . .
C C16 0.8518(5) -0.1637(4) -0.59383(19) 0.0807(9) Uani d . 1 . .
H H16 0.9123 -0.1073 -0.6373 0.097 Uiso calc R 1 . .
C C18 0.7436(6) -0.3872(4) -0.5502(2) 0.0992(12) Uani d . 1 . .
H H18 0.7305 -0.4826 -0.5640 0.119 Uiso calc R 1 . .

loop_
_atom_site_aniso_label
_atom_site_aniso_U_11
_atom_site_aniso_U_22
_atom_site_aniso_U_33
_atom_site_aniso_U_12
_atom_site_aniso_U_13
_atom_site_aniso_U_23
C1 0.0648(16) 0.0627(16) 0.0549(15) -0.0110(13) 0.0065(12) -0.0216(12)
C8 0.108(2) 0.0676(18) 0.0590(16) -0.0244(17) -0.0082(16) 0.0081(14)
C5 0.0490(13) 0.0456(12) 0.0439(12) -0.0144(10) 0.0011(10) -0.0061(10)
O1 0.0816(13) 0.0578(10) 0.0443(9) -0.0239(9) 0.0122(8) -0.0018(8)
N4 0.0495(11) 0.0484(11) 0.0412(10) -0.0126(9) 0.0058(8) -0.0109(8)
N3 0.0524(11) 0.0450(10) 0.0398(10) -0.0149(9) 0.0093(8) -0.0096(8)
N1 0.0641(13) 0.0592(13) 0.0389(11) -0.0206(11) 0.0121(9) -0.0124(9)
C10 0.0482(13) 0.0518(13) 0.0381(11) -0.0155(10) 0.0046(10) -0.0082(10)
C9 0.0492(13) 0.0460(12) 0.0448(12) -0.0133(10) 0.0070(10) -0.0111(10)
N2 0.0586(13) 0.0661(13) 0.0432(11) -0.0171(10) 0.0096(9) -0.0136(9)
C11 0.0504(13) 0.0540(13) 0.0392(11) -0.0192(11) 0.0038(10) -0.0063(10)
C6 0.0421(12) 0.0461(12) 0.0408(11) -0.0112(10) 0.0033(9) -0.0070(9)
O2 0.0869(13) 0.0542(11) 0.0533(10) -0.0148(9) 0.0182(9) -0.0144(8)
C2 0.0487(13) 0.0503(13) 0.0493(13) -0.0099(11) 0.0003(10) -0.0133(11)
C3 0.0777(18) 0.0438(13) 0.0589(15) -0.0108(13) 0.0029(13) -0.0105(11)
C13 0.0620(16) 0.0665(17) 0.0463(14) -0.0239(13) 0.0064(11) -0.0119(12)
C7 0.0746(17) 0.0453(13) 0.0436(12) -0.0187(12) 0.0179(12) -0.0054(10)
C14 0.0554(15) 0.0638(15) 0.0403(12) -0.0161(12) 0.0055(10) -0.0076(11)
C4 0.0732(17) 0.0480(14) 0.0499(14) -0.0157(12) 0.0022(12) -0.0011(11)
C12 0.0525(14) 0.0578(15) 0.0435(13) -0.0162(12) 0.0070(10) -0.0111(11)
C15 0.0797(19) 0.0685(17) 0.0563(15) -0.0290(15) 0.0143(13) -0.0099(13)
C19 0.110(2) 0.0807(19) 0.0517(15) -0.0485(18) 0.0251(15) -0.0146(14)
C17 0.125(3) 0.095(2) 0.0570(17) -0.048(2) 0.0380(17) -0.0298(16)
C16 0.095(2) 0.089(2) 0.0568(16) -0.0363(18) 0.0282(15) -0.0125(15)
C18 0.154(3) 0.095(2) 0.0663(19) -0.066(2) 0.038(2) -0.0343(17)

loop_
_atom_type_symbol
_atom_type_description
_atom_type_scat_dispersion_real
_atom_type_scat_dispersion_imag
_atom_type_scat_source
C C 0.0033 0.0016 'International Tables Vol C Tables 4.2.6.8 and 6.1.1.4'
H H 0.0000 0.0000 'International Tables Vol C Tables 4.2.6.8 and 6.1.1.4'
N N 0.0061 0.0033 'International Tables Vol C Tables 4.2.6.8 and 6.1.1.4'
O O 0.0106 0.0060 'International Tables Vol C Tables 4.2.6.8 and 6.1.1.4'

loop_
_geom_angle_atom_site_label_1
_geom_angle_atom_site_label_2
_geom_angle_atom_site_label_3
_geom_angle_site_symmetry_1
_geom_angle_site_symmetry_3
_geom_angle
_geom_angle_publ_flag
C2 C1 H1C . . 109.5 ?
C2 C1 H1A . . 109.5 ?
H1C C1 H1A . . 109.5 ?
C2 C1 H1B . . 109.5 ?
H1C C1 H1B . . 109.5 ?
H1A C1 H1B . . 109.5 ?
C7 C8 H8A . . 109.5 ?
C7 C8 H8C . . 109.5 ?
H8A C8 H8C . . 109.5 ?
C7 C8 H8B . . 109.5 ?
H8A C8 H8B . . 109.5 ?
H8C C8 H8B . . 109.5 ?
C4 C5 C6 . . 116.1(2) ?
C4 C5 C11 . . 121.7(2) ?
C6 C5 C11 . . 122.2(2) ?
C2 N4 C6 . . 117.81(19) ?
C9 N3 C6 . . 119.42(18) ?
C9 N3 C7 . . 119.91(18) ?
C6 N3 C7 . . 120.65(17) ?
C12 N1 N2 . . 119.2(2) ?
C12 N1 H1N . . 117.7(16) ?
N2 N1 H1N . . 123.0(16) ?
C9 C10 C11 . . 120.18(19) ?
C9 C10 C12 . . 115.2(2) ?
C11 C10 C12 . . 124.6(2) ?
N3 C9 C10 . . 124.7(2) ?
N3 C9 H9 . . 117.7 ?
C10 C9 H9 . . 117.7 ?
C13 N2 N1 . . 115.6(2) ?
O1 C11 C10 . . 125.0(2) ?
O1 C11 C5 . . 120.8(2) ?
C10 C11 C5 . . 114.23(19) ?
N4 C6 N3 . . 116.26(19) ?
N4 C6 C5 . . 124.4(2) ?
N3 C6 C5 . . 119.32(18) ?
N4 C2 C3 . . 122.0(2) ?
N4 C2 C1 . . 117.8(2) ?
C3 C2 C1 . . 120.2(2) ?
C4 C3 C2 . . 119.4(2) ?
C4 C3 H3 . . 120.3 ?
C2 C3 H3 . . 120.3 ?
N2 C13 C14 . . 120.2(2) ?
N2 C13 H13 . . 123.6(14) ?
C14 C13 H13 . . 116.3(14) ?
N3 C7 C8 . . 111.6(2) ?
N3 C7 H7B . . 109.3 ?
C8 C7 H7B . . 109.3 ?
N3 C7 H7A . . 109.3 ?
C8 C7 H7A . . 109.3 ?
H7B C7 H7A . . 108.0 ?
C19 C14 C15 . . 118.3(2) ?
C19 C14 C13 . . 121.3(2) ?
C15 C14 C13 . . 120.3(2) ?
C3 C4 C5 . . 120.2(2) ?
C3 C4 H4 . . 119.9 ?
C5 C4 H4 . . 119.9 ?
O2 C12 N1 . . 123.7(2) ?
O2 C12 C10 . . 122.0(2) ?
N1 C12 C10 . . 114.2(2) ?
C16 C15 C14 . . 120.8(3) ?
C16 C15 H15 . . 119.6 ?
C14 C15 H15 . . 119.6 ?
C14 C19 C18 . . 120.9(3) ?
C14 C19 H19 . . 119.5 ?
C18 C19 H19 . . 119.5 ?
C16 C17 C18 . . 120.0(3) ?
C16 C17 H17 . . 120.0 ?
C18 C17 H17 . . 120.0 ?
C17 C16 C15 . . 120.0(3) ?
C17 C16 H16 . . 120.0 ?
C15 C16 H16 . . 120.0 ?
C17 C18 C19 . . 120.0(3) ?
C17 C18 H18 . . 120.0 ?
C19 C18 H18 . . 120.0 ?

loop_
_geom_bond_atom_site_label_1
_geom_bond_atom_site_label_2
_geom_bond_site_symmetry_2
_geom_bond_distance
_geom_bond_publ_flag
C1 C2 . 1.501(3) ?
C1 H1C . 0.9600 ?
C1 H1A . 0.9600 ?
C1 H1B . 0.9600 ?
C8 C7 . 1.501(4) ?
C8 H8A . 0.9600 ?
C8 H8C . 0.9600 ?
C8 H8B . 0.9600 ?
C5 C4 . 1.391(3) ?
C5 C6 . 1.398(3) ?
C5 C11 . 1.467(3) ?
O1 C11 . 1.246(3) ?
N4 C2 . 1.328(3) ?
N4 C6 . 1.345(3) ?
N3 C9 . 1.339(3) ?
N3 C6 . 1.388(3) ?
N3 C7 . 1.477(3) ?
N1 C12 . 1.354(3) ?
N1 N2 . 1.379(3) ?
N1 H1N . 0.89(3) ?
C10 C9 . 1.373(3) ?
C10 C11 . 1.435(3) ?
C10 C12 . 1.494(3) ?
C9 H9 . 0.9300 ?
N2 C13 . 1.279(3) ?
O2 C12 . 1.220(3) ?
C2 C3 . 1.397(3) ?
C3 C4 . 1.369(3) ?
C3 H3 . 0.9300 ?
C13 C14 . 1.467(3) ?
C13 H13 . 1.01(3) ?
C7 H7B . 0.9700 ?
C7 H7A . 0.9700 ?
C14 C19 . 1.375(4) ?
C14 C15 . 1.384(3) ?
C4 H4 . 0.9300 ?
C15 C16 . 1.378(3) ?
C15 H15 . 0.9300 ?
C19 C18 . 1.379(4) ?
C19 H19 . 0.9300 ?
C17 C16 . 1.367(4) ?
C17 C18 . 1.370(4) ?
C17 H17 . 0.9300 ?
C16 H16 . 0.9300 ?
C18 H18 . 0.9300 ?

loop_
_geom_hbond_atom_site_label_D
_geom_hbond_atom_site_label_H
_geom_hbond_atom_site_label_A
_geom_hbond_site_symmetry_A
_geom_hbond_distance_DH
_geom_hbond_distance_HA
_geom_hbond_distance_DA
_geom_hbond_angle_DHA
N1 H1N O1 . 0.89(3) 1.93(2) 2.674(3) 140(2)
C7 H7B O2 2_645 0.97 2.4500 3.204(3) 134.00
C9 H9 O2 2_645 0.9300 2.5100 3.340(3) 149.00

loop_
_geom_torsion_atom_site_label_1
_geom_torsion_atom_site_label_2
_geom_torsion_atom_site_label_3
_geom_torsion_atom_site_label_4
_geom_torsion_site_symmetry_1
_geom_torsion_site_symmetry_2
_geom_torsion_site_symmetry_3
_geom_torsion_site_symmetry_4
_geom_torsion
_geom_torsion_publ_flag
C6 N3 C9 C10 . . . . -1.1(3) ?
C7 N3 C9 C10 . . . . -179.3(2) ?
C11 C10 C9 N3 . . . . 1.2(4) ?
C12 C10 C9 N3 . . . . -178.0(2) ?
C12 N1 N2 C13 . . . . -174.3(2) ?
C9 C10 C11 O1 . . . . 179.8(2) ?
C12 C10 C11 O1 . . . . -1.2(4) ?
C9 C10 C11 C5 . . . . -0.3(3) ?
C12 C10 C11 C5 . . . . 178.8(2) ?
C4 C5 C11 O1 . . . . -0.4(4) ?
C6 C5 C11 O1 . . . . 179.4(2) ?
C4 C5 C11 C10 . . . . 179.6(2) ?
C6 C5 C11 C10 . . . . -0.6(3) ?
C2 N4 C6 N3 . . . . 179.8(2) ?
C2 N4 C6 C5 . . . . -0.5(3) ?
C9 N3 C6 N4 . . . . 179.85(19) ?
C7 N3 C6 N4 . . . . -2.0(3) ?
C9 N3 C6 C5 . . . . 0.1(3) ?
C7 N3 C6 C5 . . . . 178.3(2) ?
C4 C5 C6 N4 . . . . 0.8(3) ?
C11 C5 C6 N4 . . . . -179.0(2) ?
C4 C5 C6 N3 . . . . -179.5(2) ?
C11 C5 C6 N3 . . . . 0.7(3) ?
C6 N4 C2 C3 . . . . -0.1(3) ?
C6 N4 C2 C1 . . . . 179.3(2) ?
N4 C2 C3 C4 . . . . 0.3(4) ?
C1 C2 C3 C4 . . . . -179.1(2) ?
N1 N2 C13 C14 . . . . -176.7(2) ?
C9 N3 C7 C8 . . . . 97.7(3) ?
C6 N3 C7 C8 . . . . -80.4(3) ?
N2 C13 C14 C19 . . . . 16.6(4) ?
N2 C13 C14 C15 . . . . -165.8(2) ?
C2 C3 C4 C5 . . . . 0.0(4) ?
C6 C5 C4 C3 . . . . -0.5(4) ?
C11 C5 C4 C3 . . . . 179.3(2) ?
N2 N1 C12 O2 . . . . 4.9(4) ?
N2 N1 C12 C10 . . . . -174.99(19) ?
C9 C10 C12 O2 . . . . 2.0(4) ?
C11 C10 C12 O2 . . . . -177.1(2) ?
C9 C10 C12 N1 . . . . -178.1(2) ?
C11 C10 C12 N1 . . . . 2.8(3) ?
C19 C14 C15 C16 . . . . -1.0(4) ?
C13 C14 C15 C16 . . . . -178.7(3) ?
C15 C14 C19 C18 . . . . 0.9(5) ?
C13 C14 C19 C18 . . . . 178.6(3) ?
C18 C17 C16 C15 . . . . -0.3(5) ?
C14 C15 C16 C17 . . . . 0.7(5) ?
C16 C17 C18 C19 . . . . 0.3(6) ?
C14 C19 C18 C17 . . . . -0.6(6) ?

loop_
_cod_related_entry_id
_cod_related_entry_database
_cod_related_entry_code
1 ChemSpider 24743897
